data_4318543
loop_
_publ_author_name
'A. Chandrasekaran'
'Natalya V. Timosheva'
'Roberta O. Day'
'Robert R. Holmes'

_publ_section_title
;
 Pseudoheptacoordination and Pseudohexacoordination in
 Tris(2-N,N-dimethylbenzylamino)phosphane
;
_journal_name_full 'Inorganic Chemistry'
_journal_page_first 5235
_journal_page_last 5240
_journal_paper_doi 10.1021/ic020153i
_journal_volume 41
_journal_year 2002
_chemical_formula_sum 'C27 H36 N3 P'
_chemical_formula_weight 433.56
_chemical_name_systematic
; 
 ? 
;
_space_group_IT_number 14
_symmetry_cell_setting monoclinic
_symmetry_space_group_name_Hall '-P 2yn'
_symmetry_space_group_name_H-M 'P 1 21/n 1'
_atom_sites_solution_hydrogens geom
_atom_sites_solution_primary direct
_atom_sites_solution_secondary difmap
_audit_creation_method SHELXL-97
_cell_angle_alpha 90.00
_cell_angle_beta 103.1344(11)
_cell_angle_gamma 90.00
_cell_formula_units_Z 4
_cell_length_a 9.0437(2)
_cell_length_b 15.2843(4)
_cell_length_c 19.1945(5)
_cell_measurement_temperature 293(2)
_cell_volume 2583.78(11)
_computing_structure_refinement 'SHELXL-97 (Sheldrick, 1997)'
_computing_structure_solution 'SHELXS-97 (Sheldrick, 1990)'
_diffrn_ambient_temperature 293(2)
_diffrn_measured_fraction_theta_full 0.986
_diffrn_measured_fraction_theta_max 0.986
_diffrn_measurement_device_type 'Nonius KappaCCD'
_diffrn_radiation_monochromator graphite
_diffrn_radiation_source 'fine-focus sealed tube'
_diffrn_radiation_type MoK\a
_diffrn_radiation_wavelength 0.71073
_diffrn_reflns_av_R_equivalents 0.0223
_diffrn_reflns_av_sigmaI/netI 0.0394
_diffrn_reflns_limit_h_max 10
_diffrn_reflns_limit_h_min -10
_diffrn_reflns_limit_k_max 18
_diffrn_reflns_limit_k_min -17
_diffrn_reflns_limit_l_max 22
_diffrn_reflns_limit_l_min -22
_diffrn_reflns_number 7691
_diffrn_reflns_theta_full 25.02
_diffrn_reflns_theta_max 25.02
_diffrn_reflns_theta_min 4.56
_exptl_absorpt_coefficient_mu 0.124
_exptl_absorpt_correction_T_max 0.9696
_exptl_absorpt_correction_T_min 0.9292
_exptl_crystal_density_diffrn 1.115
_exptl_crystal_density_method 'not measured'
_exptl_crystal_F_000 936
_exptl_crystal_size_max 0.60
_exptl_crystal_size_mid 0.50
_exptl_crystal_size_min 0.25
_refine_diff_density_max 0.827
_refine_diff_density_min -0.304
_refine_diff_density_rms 0.041
_refine_ls_extinction_method none
_refine_ls_goodness_of_fit_ref 1.042
_refine_ls_hydrogen_treatment mixed
_refine_ls_matrix_type full
_refine_ls_number_parameters 280
_refine_ls_number_reflns 4490
_refine_ls_number_restraints 0
_refine_ls_restrained_S_all 1.042
_refine_ls_R_factor_all 0.0758
_refine_ls_R_factor_gt 0.0605
_refine_ls_shift/su_max 0.003
_refine_ls_shift/su_mean 0.000
_refine_ls_structure_factor_coef Fsqd
_refine_ls_weighting_details 'calc w=1/[\s^2^(Fo^2^)+(0.0870P)^2^+1.4111P] where P=(Fo^2^+2Fc^2^)/3'
_refine_ls_weighting_scheme calc
_refine_ls_wR_factor_gt 0.1652
_refine_ls_wR_factor_ref 0.1788
_reflns_number_gt 3595
_reflns_number_total 4490
_reflns_threshold_expression >2sigma(I)
_cod_data_source_file ic020153i_s1_1.cif
_cod_data_source_block ntp1
_cod_database_code 4318543

loop_
_symmetry_equiv_pos_as_xyz
'x, y, z'
'-x+1/2, y+1/2, -z+1/2'
'-x, -y, -z'
'x-1/2, -y-1/2, z-1/2'

loop_
_atom_site_label
_atom_site_type_symbol
_atom_site_fract_x
_atom_site_fract_y
_atom_site_fract_z
_atom_site_U_iso_or_equiv
_atom_site_adp_type
_atom_site_occupancy
_atom_site_symmetry_multiplicity
_atom_site_calc_flag
_atom_site_refinement_flags
_atom_site_disorder_assembly
_atom_site_disorder_group
P P 0.02793(7) 0.44826(4) 0.24299(3) 0.0464(2) Uani 1 1 d . . .
N1 N 0.1479(3) 0.35996(15) 0.12605(13) 0.0626(6) Uani 1 1 d . . .
N2 N 0.2945(3) 0.47823(17) 0.36467(13) 0.0664(6) Uani 1 1 d . . .
N3 N -0.2258(3) 0.33643(17) 0.39308(15) 0.0771(7) Uani 1 1 d . . .
C1 C -0.1332(3) 0.43490(16) 0.16479(13) 0.0482(6) Uani 1 1 d . . .
C2 C -0.2662(3) 0.48390(19) 0.15529(15) 0.0593(7) Uani 1 1 d . . .
H2 H -0.2714 0.5291 0.1871 0.071 Uiso 1 1 calc R . .
C3 C -0.3907(3) 0.4675(2) 0.10014(17) 0.0720(8) Uani 1 1 d . . .
H3 H -0.4787 0.5005 0.0957 0.086 Uiso 1 1 calc R . .
C4 C -0.3837(4) 0.4022(2) 0.05198(17) 0.0760(9) Uani 1 1 d . . .
H4 H -0.4665 0.3912 0.0144 0.091 Uiso 1 1 calc R . .
C5 C -0.2530(4) 0.3530(2) 0.05965(15) 0.0677(8) Uani 1 1 d . . .
H5 H -0.2489 0.3090 0.0267 0.081 Uiso 1 1 calc R . .
C6 C -0.1270(3) 0.36777(16) 0.11557(13) 0.0529(6) Uani 1 1 d . . .
C7 C 0.0107(3) 0.30994(18) 0.12331(16) 0.0629(7) Uani 1 1 d . . .
H7A H 0.0224 0.2756 0.1667 0.075 Uiso 1 1 calc R . .
H7B H -0.0045 0.2697 0.0832 0.075 Uiso 1 1 calc R . .
C8 C 0.1465(4) 0.4032(3) 0.05817(19) 0.0875(10) Uani 1 1 d . . .
H8A H 0.2391 0.4355 0.0620 0.131 Uiso 1 1 calc R . .
H8B H 0.0617 0.4425 0.0467 0.131 Uiso 1 1 calc R . .
H8C H 0.1379 0.3601 0.0211 0.131 Uiso 1 1 calc R . .
C9 C 0.2832(4) 0.3072(3) 0.1491(2) 0.0908(11) Uani 1 1 d . . .
H9A H 0.3714 0.3425 0.1500 0.136 Uiso 1 1 calc R . .
H9B H 0.2810 0.2593 0.1165 0.136 Uiso 1 1 calc R . .
H9C H 0.2870 0.2848 0.1962 0.136 Uiso 1 1 calc R . .
C11 C 0.1467(3) 0.53050(17) 0.21200(13) 0.0511(6) Uani 1 1 d . . .
C12 C 0.0916(3) 0.58757(19) 0.15561(15) 0.0626(7) Uani 1 1 d . . .
H12 H -0.0101 0.5848 0.1319 0.075 Uiso 1 1 calc R . .
C13 C 0.1850(4) 0.6481(2) 0.13427(19) 0.0805(9) Uani 1 1 d . . .
H13 H 0.1459 0.6859 0.0966 0.097 Uiso 1 1 calc R . .
C14 C 0.3335(5) 0.6528(3) 0.1679(2) 0.0954(12) Uani 1 1 d . . .
H14 H 0.3958 0.6942 0.1533 0.114 Uiso 1 1 calc R . .
C15 C 0.3932(4) 0.5969(3) 0.2234(2) 0.0853(10) Uani 1 1 d . . .
H15 H 0.4954 0.6006 0.2460 0.102 Uiso 1 1 calc R . .
C16 C 0.3010(3) 0.5344(2) 0.24609(15) 0.0607(7) Uani 1 1 d . . .
C17 C 0.3666(3) 0.4709(2) 0.30493(16) 0.0703(8) Uani 1 1 d . . .
H17A H 0.3539 0.4118 0.2862 0.084 Uiso 1 1 calc R . .
H17B H 0.4745 0.4819 0.3214 0.084 Uiso 1 1 calc R . .
C18 C 0.3350(5) 0.5590(3) 0.4042(2) 0.0933(11) Uani 1 1 d . . .
H18A H 0.2843 0.5616 0.4430 0.140 Uiso 1 1 calc R . .
H18B H 0.3047 0.6080 0.3730 0.140 Uiso 1 1 calc R . .
H18C H 0.4429 0.5607 0.4229 0.140 Uiso 1 1 calc R . .
C19 C 0.3245(5) 0.4023(3) 0.4105(2) 0.1033(13) Uani 1 1 d . . .
H19A H 0.2750 0.4090 0.4495 0.155 Uiso 1 1 calc R . .
H19B H 0.4319 0.3965 0.4290 0.155 Uiso 1 1 calc R . .
H19C H 0.2863 0.3510 0.3836 0.155 Uiso 1 1 calc R . .
C21 C -0.0644(3) 0.51544(16) 0.30103(13) 0.0479(6) Uani 1 1 d . . .
C22 C -0.0537(3) 0.60598(18) 0.30436(16) 0.0637(7) Uani 1 1 d . . .
H22 H 0.0008 0.6349 0.2756 0.076 Uiso 1 1 calc R . .
C23 C -0.1220(4) 0.6545(2) 0.34935(18) 0.0752(9) Uani 1 1 d . . .
H23 H -0.1129 0.7151 0.3507 0.090 Uiso 1 1 calc R . .
C24 C -0.2027(3) 0.6133(2) 0.39169(17) 0.0691(8) Uani 1 1 d . . .
H24 H -0.2485 0.6455 0.4221 0.083 Uiso 1 1 calc R . .
C25 C -0.2156(3) 0.5239(2) 0.38909(16) 0.0684(8) Uani 1 1 d . . .
H25 H -0.2705 0.4960 0.4181 0.082 Uiso 1 1 calc R . .
C26 C -0.1487(3) 0.47399(18) 0.34405(15) 0.0610(7) Uani 1 1 d . . .
C27 C -0.1863(5) 0.3766(2) 0.3348(2) 0.0887(11) Uani 1 1 d . . .
H27A H -0.2696 0.3694 0.2933 0.106 Uiso 1 1 calc R . .
H27B H -0.0990 0.3464 0.3249 0.106 Uiso 1 1 calc R . .
C28 C -0.0945(6) 0.3293(4) 0.4537(3) 0.1308(17) Uani 1 1 d . . .
H28A H -0.1252 0.3024 0.4934 0.196 Uiso 1 1 calc R . .
H28B H -0.0548 0.3866 0.4673 0.196 Uiso 1 1 calc R . .
H28C H -0.0175 0.2942 0.4402 0.196 Uiso 1 1 calc R . .
C29 C -0.2887(8) 0.2515(3) 0.3793(4) 0.167(3) Uani 1 1 d . . .
H29A H -0.3124 0.2285 0.4220 0.251 Uiso 1 1 calc R . .
H29B H -0.2166 0.2139 0.3644 0.251 Uiso 1 1 calc R . .
H29C H -0.3796 0.2546 0.3421 0.251 Uiso 1 1 calc R . .

loop_
_atom_site_aniso_label
_atom_site_aniso_U_11
_atom_site_aniso_U_22
_atom_site_aniso_U_33
_atom_site_aniso_U_23
_atom_site_aniso_U_13
_atom_site_aniso_U_12
P 0.0466(4) 0.0446(4) 0.0484(4) 0.0021(3) 0.0118(3) 0.0028(3)
N1 0.0641(14) 0.0567(13) 0.0715(15) -0.0054(11) 0.0251(11) 0.0073(11)
N2 0.0628(14) 0.0717(16) 0.0613(14) -0.0038(12) 0.0070(11) 0.0032(12)
N3 0.0843(18) 0.0686(16) 0.0855(18) 0.0093(14) 0.0342(15) -0.0138(14)
C1 0.0469(13) 0.0505(14) 0.0481(13) 0.0052(11) 0.0124(10) -0.0011(11)
C2 0.0557(15) 0.0611(16) 0.0608(15) 0.0039(13) 0.0127(12) 0.0062(13)
C3 0.0523(16) 0.085(2) 0.0723(19) 0.0120(17) 0.0016(14) 0.0068(15)
C4 0.0670(18) 0.088(2) 0.0636(18) 0.0085(17) -0.0050(14) -0.0086(17)
C5 0.083(2) 0.0661(18) 0.0526(15) -0.0024(13) 0.0131(14) -0.0150(16)
C6 0.0587(15) 0.0489(14) 0.0527(14) 0.0028(11) 0.0157(12) -0.0070(11)
C7 0.0758(18) 0.0502(15) 0.0657(17) -0.0081(13) 0.0226(14) 0.0007(13)
C8 0.096(2) 0.093(3) 0.086(2) 0.004(2) 0.047(2) 0.002(2)
C9 0.071(2) 0.087(2) 0.115(3) -0.016(2) 0.0231(19) 0.0174(18)
C11 0.0520(14) 0.0510(14) 0.0540(14) -0.0046(11) 0.0200(11) -0.0018(11)
C12 0.0718(18) 0.0579(16) 0.0615(16) 0.0059(13) 0.0223(14) -0.0036(14)
C13 0.098(3) 0.072(2) 0.079(2) 0.0095(16) 0.0367(19) -0.0147(18)
C14 0.103(3) 0.090(3) 0.109(3) 0.002(2) 0.058(2) -0.032(2)
C15 0.0647(19) 0.099(3) 0.098(2) -0.019(2) 0.0324(18) -0.0258(19)
C16 0.0515(14) 0.0707(18) 0.0633(16) -0.0113(14) 0.0201(12) -0.0036(13)
C17 0.0484(15) 0.085(2) 0.0733(19) -0.0127(16) 0.0045(13) 0.0069(14)
C18 0.108(3) 0.091(3) 0.077(2) -0.0241(19) 0.014(2) 0.000(2)
C19 0.116(3) 0.099(3) 0.086(2) 0.018(2) 0.005(2) 0.009(2)
C21 0.0449(12) 0.0492(14) 0.0494(13) -0.0036(11) 0.0105(10) 0.0001(10)
C22 0.0755(18) 0.0489(15) 0.0737(18) -0.0025(13) 0.0316(15) -0.0009(13)
C23 0.092(2) 0.0491(16) 0.094(2) -0.0111(15) 0.0391(19) 0.0000(15)
C24 0.0711(18) 0.0686(19) 0.0735(19) -0.0190(15) 0.0287(15) 0.0024(15)
C25 0.0703(18) 0.0725(19) 0.0713(18) -0.0057(15) 0.0345(15) -0.0039(15)
C26 0.0707(17) 0.0532(15) 0.0654(16) -0.0024(13) 0.0290(14) -0.0034(13)
C27 0.119(3) 0.069(2) 0.092(2) -0.0010(18) 0.053(2) -0.012(2)
C28 0.151(4) 0.139(4) 0.100(3) 0.027(3) 0.024(3) 0.030(4)
C29 0.249(7) 0.089(3) 0.202(6) -0.008(3) 0.130(6) -0.069(4)

loop_
_atom_type_symbol
_atom_type_description
_atom_type_scat_dispersion_real
_atom_type_scat_dispersion_imag
_atom_type_scat_source
C C 0.0033 0.0016 'International Tables Vol C Tables 4.2.6.8 and 6.1.1.4'
H H 0.0000 0.0000 'International Tables Vol C Tables 4.2.6.8 and 6.1.1.4'
N N 0.0061 0.0033 'International Tables Vol C Tables 4.2.6.8 and 6.1.1.4'
P P 0.1023 0.0942 'International Tables Vol C Tables 4.2.6.8 and 6.1.1.4'

loop_
_geom_angle_atom_site_label_1
_geom_angle_atom_site_label_2
_geom_angle_atom_site_label_3
_geom_angle
_geom_angle_site_symmetry_1
_geom_angle_site_symmetry_3
_geom_angle_publ_flag
C1 P C11 102.90(11) . . y
C1 P C21 99.80(11) . . y
C11 P C21 101.09(11) . . y
C1 P N1 72.41(9) . . y
C11 P N1 74.36(9) . . y
C21 P N1 169.40(9) . . y
C1 P N2 176.68(9) . . y
C11 P N2 73.80(10) . . y
C21 P N2 80.69(9) . . y
N1 P N2 106.67(7) . . y
C7 N1 C9 112.0(3) . . ?
C7 N1 C8 111.9(3) . . ?
C9 N1 C8 111.2(3) . . ?
C7 N1 P 79.25(14) . . y
C8 N1 P 121.94(19) . . y
C9 N1 P 116.2(2) . . y
C19 N2 C17 111.4(3) . . ?
C19 N2 C18 111.9(3) . . ?
C17 N2 C18 112.0(3) . . ?
C17 N2 P 78.30(15) . . y
C18 N2 P 127.0(2) . . y
C19 N2 P 111.1(2) . . y
C27 N3 C29 114.7(4) . . ?
C27 N3 C28 111.2(3) . . ?
C29 N3 C28 107.3(4) . . ?
C2 C1 C6 118.0(2) . . ?
C2 C1 P 123.0(2) . . ?
C6 C1 P 118.83(19) . . ?
C3 C2 C1 122.1(3) . . ?
C4 C3 C2 119.6(3) . . ?
C3 C4 C5 119.6(3) . . ?
C4 C5 C6 121.6(3) . . ?
C5 C6 C1 119.0(3) . . ?
C5 C6 C7 119.6(2) . . ?
C1 C6 C7 121.4(2) . . ?
N1 C7 C6 112.1(2) . . ?
C12 C11 C16 118.6(2) . . ?
C12 C11 P 123.3(2) . . ?
C16 C11 P 118.1(2) . . ?
C13 C12 C11 121.2(3) . . ?
C14 C13 C12 120.3(3) . . ?
C13 C14 C15 120.5(3) . . ?
C14 C15 C16 120.6(3) . . ?
C15 C16 C11 118.9(3) . . ?
C15 C16 C17 120.8(3) . . ?
C11 C16 C17 120.3(3) . . ?
N2 C17 C16 111.9(2) . . ?
C22 C21 C26 117.8(2) . . ?
C22 C21 P 123.1(2) . . ?
C26 C21 P 119.12(19) . . ?
C23 C22 C21 121.7(3) . . ?
C24 C23 C22 119.9(3) . . ?
C23 C24 C25 119.4(3) . . ?
C24 C25 C26 121.6(3) . . ?
C25 C26 C21 119.5(3) . . ?
C25 C26 C27 119.3(3) . . ?
C21 C26 C27 120.7(2) . . ?
N3 C27 C26 115.3(3) . . ?

loop_
_geom_bond_atom_site_label_1
_geom_bond_atom_site_label_2
_geom_bond_distance
_geom_bond_site_symmetry_2
_geom_bond_publ_flag
P C1 1.850(2) . y
P C11 1.838(3) . y
P C21 1.848(2) . y
P N1 3.024(2) . y
P N2 2.986(2) . y
P N3 4.415(3) . y
N1 C7 1.449(4) . ?
N1 C9 1.449(4) . ?
N1 C8 1.459(4) . ?
N2 C19 1.444(4) . ?
N2 C17 1.446(4) . ?
N2 C18 1.452(4) . ?
N3 C27 1.392(4) . ?
N3 C29 1.418(5) . ?
N3 C28 1.466(6) . ?
C1 C2 1.394(4) . ?
C1 C6 1.404(3) . ?
C2 C3 1.382(4) . ?
C3 C4 1.371(5) . ?
C4 C5 1.380(4) . ?
C5 C6 1.395(4) . ?
C6 C7 1.506(4) . ?
C11 C12 1.391(4) . ?
C11 C16 1.402(4) . ?
C12 C13 1.376(4) . ?
C13 C14 1.354(5) . ?
C14 C15 1.377(6) . ?
C15 C16 1.401(4) . ?
C16 C17 1.505(4) . ?
C21 C22 1.388(4) . ?
C21 C26 1.397(4) . ?
C22 C23 1.386(4) . ?
C23 C24 1.363(4) . ?
C24 C25 1.371(4) . ?
C25 C26 1.390(4) . ?
C26 C27 1.529(4) . ?

loop_
_cod_related_entry_id
_cod_related_entry_database
_cod_related_entry_code
1 ChemSpider 30661072
